data_7204214
loop_
_publ_author_name
'Filarowski, Aleksander'
'Koll, Aleksander'
'Glowiak, Tadeusz'

_publ_section_title
;
 Low barrier hydrogen bonds in sterically modified Schiff bases
;
_journal_issue 4
_journal_name_full 'Journal of the Chemical Society, Perkin Transactions 2'
_journal_page_first 835
_journal_paper_doi 10.1039/b106145n
_journal_year 2002
_chemical_formula_sum 'C10 H12 Cl N O'
_chemical_formula_weight 197.66
_chemical_name_systematic
;
?
;
_space_group_IT_number 14
_symmetry_cell_setting monoclinic
_symmetry_space_group_name_Hall '-P 2yn'
_symmetry_space_group_name_H-M 'P 1 21/n 1'
_atom_sites_solution_hydrogens geom
_atom_sites_solution_primary direct
_atom_sites_solution_secondary difmap
_audit_creation_method SHELXL-97
_cell_angle_alpha 90.00
_cell_angle_beta 90.35(3)
_cell_angle_gamma 90.00
_cell_formula_units_Z 4
_cell_length_a 4.8670(10)
_cell_length_b 12.082(2)
_cell_length_c 16.367(3)
_cell_measurement_reflns_used 25
_cell_measurement_temperature 293(2)
_cell_measurement_theta_max 23.8
_cell_measurement_theta_min 12.1
_cell_volume 962.4(3)
_computing_cell_refinement 'Kuma KM4 software 1987'
_computing_data_collection 'Kuma KM4 software 1987'
_computing_data_reduction 'Kuma KM4 software 1987'
_computing_structure_refinement 'SHELXL-97 (Sheldrick, 1997)'
_computing_structure_solution 'SHELXS-97 (Sheldrick, 1990)'
_diffrn_ambient_temperature 293(2)
_diffrn_measured_fraction_theta_full 0.901
_diffrn_measured_fraction_theta_max 0.901
_diffrn_measurement_device 'Kuma KM4 automatic diffractometer'
_diffrn_measurement_method 'profile data from omega/2theta scans'
_diffrn_radiation_monochromator graphite
_diffrn_radiation_source 'fine-focus sealed tube'
_diffrn_radiation_type CuK\a
_diffrn_radiation_wavelength 1.54180
_diffrn_reflns_av_R_equivalents 0.0442
_diffrn_reflns_av_sigmaI/netI 0.0268
_diffrn_reflns_limit_h_max 5
_diffrn_reflns_limit_h_min 0
_diffrn_reflns_limit_k_max 15
_diffrn_reflns_limit_k_min 0
_diffrn_reflns_limit_l_max 20
_diffrn_reflns_limit_l_min -20
_diffrn_reflns_number 2228
_diffrn_reflns_theta_full 80.28
_diffrn_reflns_theta_max 80.28
_diffrn_reflns_theta_min 4.55
_exptl_absorpt_coefficient_mu 3.169
_exptl_crystal_density_diffrn 1.364
_exptl_crystal_density_method 'not measured'
_exptl_crystal_F_000 416
_exptl_crystal_size_max 0.20
_exptl_crystal_size_mid 0.15
_exptl_crystal_size_min 0.15
_refine_diff_density_max 0.267
_refine_diff_density_min -0.324
_refine_diff_density_rms 0.061
_refine_ls_extinction_coef 0.0097(13)
_refine_ls_extinction_expression Fc^*^=kFc[1+0.001xFc^2^\l^3^/sin(2\q)]^-1/4^
_refine_ls_extinction_method SHELXL
_refine_ls_goodness_of_fit_ref 1.026
_refine_ls_hydrogen_treatment mixed
_refine_ls_matrix_type full
_refine_ls_number_parameters 167
_refine_ls_number_reflns 1993
_refine_ls_number_restraints 0
_refine_ls_restrained_S_all 1.026
_refine_ls_R_factor_all 0.0628
_refine_ls_R_factor_gt 0.0463
_refine_ls_shift/su_max 0.002
_refine_ls_shift/su_mean 0.000
_refine_ls_structure_factor_coef Fsqd
_refine_ls_weighting_details 'w=1/[\s^2^(Fo^2^)+(0.0917P)^2^+0.1093P] where P=(Fo^2^+2Fc^2^)/3'
_refine_ls_weighting_scheme calc
_refine_ls_wR_factor_gt 0.1196
_refine_ls_wR_factor_ref 0.1337
_reflns_number_gt 1525
_reflns_number_total 1993
_reflns_threshold_expression >2sigma(I)
_cod_data_source_file b106145n.txt
_cod_data_source_block tium15
_cod_depositor_comments
;
The following automatic conversions were performed:

'_refine_ls_weighting_scheme' value 'calc
w=1/[\s^2^(Fo^2^)+(0.0917P)^2^+0.1093P] where P=(Fo^2^+2Fc^2^)/3' was
changed to 'calc'. New tag '_refine_ls_weighting_details' was
created. The value of the new tag was set to
'w=1/[\s^2^(Fo^2^)+(0.0917P)^2^+0.1093P] where P=(Fo^2^+2Fc^2^)/3'.

Automatic conversion script
Id: cif_fix_values 3143 2015-03-26 13:38:13Z robertas 
;
_cod_original_sg_symbol_H-M P21/n
_cod_database_code 7204214

loop_
_symmetry_equiv_pos_as_xyz
'x, y, z'
'-x+1/2, y+1/2, -z+1/2'
'-x, -y, -z'
'x-1/2, -y-1/2, z-1/2'

loop_
_atom_site_label
_atom_site_type_symbol
_atom_site_fract_x
_atom_site_fract_y
_atom_site_fract_z
_atom_site_U_iso_or_equiv
_atom_site_adp_type
_atom_site_occupancy
_atom_site_calc_flag
_atom_site_refinement_flags
_atom_site_disorder_assembly
_atom_site_disorder_group
Cl1 Cl 0.09755(13) 0.65653(4) 0.44956(3) 0.0604(2) Uani 1 d . . .
O1 O -0.3801(3) 0.86381(11) 0.73867(9) 0.0532(4) Uani 1 d . . .
N1 N -0.6629(4) 0.69479(15) 0.75948(10) 0.0467(4) Uani 1 d . . .
C1 C -0.2761(4) 0.81482(14) 0.67437(11) 0.0385(4) Uani 1 d . . .
C2 C -0.3572(4) 0.70614(14) 0.64988(10) 0.0359(4) Uani 1 d . . .
C3 C -0.2372(4) 0.66042(14) 0.57983(11) 0.0392(4) Uani 1 d . . .
C4 C -0.0430(4) 0.71769(14) 0.53628(11) 0.0388(4) Uani 1 d . . .
C5 C 0.0430(4) 0.82426(14) 0.55914(11) 0.0375(4) Uani 1 d . . .
C6 C -0.0749(4) 0.86970(14) 0.62776(11) 0.0401(4) Uani 1 d . . .
C7 C -0.5623(4) 0.64502(14) 0.69663(11) 0.0393(4) Uani 1 d . . .
C8 C 0.2554(5) 0.88666(19) 0.51181(14) 0.0497(5) Uani 1 d . . .
C9 C -0.6406(5) 0.53009(17) 0.67197(15) 0.0517(5) Uani 1 d . . .
C10 C -0.8688(5) 0.6496(2) 0.81436(16) 0.0585(6) Uani 1 d . . .
H1 H -0.560(8) 0.777(3) 0.763(2) 0.116(13) Uiso 1 d . . .
H2 H -0.287(5) 0.587(2) 0.5589(14) 0.049(6) Uiso 1 d . . .
H3 H -0.027(6) 0.943(2) 0.6474(17) 0.069(8) Uiso 1 d . . .
H4 H 0.217(6) 0.889(3) 0.453(2) 0.076(8) Uiso 1 d . . .
H5 H 0.280(7) 0.959(3) 0.535(2) 0.095(11) Uiso 1 d . . .
H6 H 0.432(10) 0.845(3) 0.512(3) 0.127(16) Uiso 1 d . . .
H7 H -0.784(7) 0.502(3) 0.701(2) 0.081(9) Uiso 1 d . . .
H8 H -0.486(6) 0.482(2) 0.6827(18) 0.067(8) Uiso 1 d . . .
H9 H -0.674(7) 0.525(2) 0.611(2) 0.081(9) Uiso 1 d . . .
H10 H -1.002(8) 0.707(3) 0.822(2) 0.089(10) Uiso 1 d . . .
H11 H -0.796(8) 0.639(3) 0.860(2) 0.100(12) Uiso 1 d . . .
H12 H -0.930(9) 0.580(4) 0.795(3) 0.123(14) Uiso 1 d . . .

loop_
_atom_site_aniso_label
_atom_site_aniso_U_11
_atom_site_aniso_U_22
_atom_site_aniso_U_33
_atom_site_aniso_U_23
_atom_site_aniso_U_13
_atom_site_aniso_U_12
Cl1 0.0728(4) 0.0591(3) 0.0496(3) -0.0120(2) 0.0245(2) -0.0041(2)
O1 0.0628(9) 0.0460(7) 0.0510(8) -0.0124(6) 0.0201(6) -0.0054(6)
N1 0.0453(10) 0.0497(9) 0.0452(9) 0.0061(7) 0.0122(7) 0.0005(7)
C1 0.0414(10) 0.0360(8) 0.0380(8) -0.0015(6) 0.0049(7) 0.0009(6)
C2 0.0365(9) 0.0346(8) 0.0367(8) 0.0022(6) 0.0038(6) -0.0003(6)
C3 0.0433(11) 0.0353(8) 0.0390(9) -0.0008(6) 0.0046(7) -0.0030(6)
C4 0.0400(10) 0.0407(8) 0.0358(8) 0.0003(6) 0.0054(7) 0.0022(6)
C5 0.0344(10) 0.0399(8) 0.0381(8) 0.0055(6) 0.0006(6) -0.0008(6)
C6 0.0423(11) 0.0351(8) 0.0428(9) -0.0010(6) 0.0027(7) -0.0045(6)
C7 0.0358(10) 0.0406(8) 0.0416(9) 0.0083(7) 0.0018(7) -0.0001(6)
C8 0.0456(12) 0.0504(11) 0.0533(11) 0.0100(9) 0.0104(9) -0.0052(8)
C9 0.0548(13) 0.0427(10) 0.0576(12) 0.0064(9) 0.0067(9) -0.0116(9)
C10 0.0515(14) 0.0733(15) 0.0508(12) 0.0158(11) 0.0181(10) 0.0016(11)

loop_
_atom_type_symbol
_atom_type_description
_atom_type_scat_dispersion_real
_atom_type_scat_dispersion_imag
_atom_type_scat_source
C C 0.0181 0.0091 'International Tables Vol C Tables 4.2.6.8 and 6.1.1.4'
H H 0.0000 0.0000 'International Tables Vol C Tables 4.2.6.8 and 6.1.1.4'
N N 0.0311 0.0180 'International Tables Vol C Tables 4.2.6.8 and 6.1.1.4'
O O 0.0492 0.0322 'International Tables Vol C Tables 4.2.6.8 and 6.1.1.4'
Cl Cl 0.3639 0.7018 'International Tables Vol C Tables 4.2.6.8 and 6.1.1.4'

loop_
_geom_angle_atom_site_label_1
_geom_angle_atom_site_label_2
_geom_angle_atom_site_label_3
_geom_angle
_geom_angle_site_symmetry_1
_geom_angle_site_symmetry_3
_geom_angle_publ_flag
C1 O1 H1 97.7(16) . . ?
C7 N1 C10 125.64(19) . . ?
C7 N1 H1 107(2) . . ?
C10 N1 H1 128(2) . . ?
O1 C1 C6 119.63(16) . . ?
O1 C1 C2 122.19(16) . . ?
C6 C1 C2 118.18(16) . . ?
C3 C2 C1 118.40(15) . . ?
C3 C2 C7 121.18(15) . . ?
C1 C2 C7 120.42(15) . . ?
C4 C3 C2 121.10(16) . . ?
C4 C3 H2 116.4(14) . . ?
C2 C3 H2 122.5(14) . . ?
C3 C4 C5 121.90(16) . . ?
C3 C4 Cl1 118.90(14) . . ?
C5 C4 Cl1 119.20(14) . . ?
C6 C5 C4 117.23(16) . . ?
C6 C5 C8 120.83(17) . . ?
C4 C5 C8 121.93(17) . . ?
C5 C6 C1 123.17(16) . . ?
C5 C6 H3 122.2(18) . . ?
C1 C6 H3 114.6(17) . . ?
N1 C7 C2 116.44(16) . . ?
N1 C7 C9 123.42(18) . . ?
C2 C7 C9 120.12(17) . . ?
C5 C8 H4 113.4(19) . . ?
C5 C8 H5 110(2) . . ?
H4 C8 H5 112(3) . . ?
C5 C8 H6 110(3) . . ?
H4 C8 H6 100(3) . . ?
H5 C8 H6 111(3) . . ?
C7 C9 H7 114(2) . . ?
C7 C9 H8 108.0(17) . . ?
H7 C9 H8 106(3) . . ?
C7 C9 H9 110.9(17) . . ?
H7 C9 H9 112(3) . . ?
H8 C9 H9 105(2) . . ?
N1 C10 H10 106(2) . . ?
N1 C10 H11 109(3) . . ?
H10 C10 H11 106(3) . . ?
N1 C10 H12 110(3) . . ?
H10 C10 H12 118(3) . . ?
H11 C10 H12 107(4) . . ?

loop_
_geom_bond_atom_site_label_1
_geom_bond_atom_site_label_2
_geom_bond_distance
_geom_bond_site_symmetry_2
_geom_bond_publ_flag
Cl1 C4 1.7437(18) . ?
O1 C1 1.312(2) . ?
O1 H1 1.43(4) . ?
N1 C7 1.291(2) . ?
N1 C10 1.456(3) . ?
N1 H1 1.11(4) . ?
C1 C6 1.411(2) . ?
C1 C2 1.428(2) . ?
C2 C3 1.403(2) . ?
C2 C7 1.462(2) . ?
C3 C4 1.374(2) . ?
C3 H2 0.98(2) . ?
C4 C5 1.404(2) . ?
C5 C6 1.378(2) . ?
C5 C8 1.499(3) . ?
C6 H3 0.97(3) . ?
C7 C9 1.495(3) . ?
C8 H4 0.99(3) . ?
C8 H5 0.96(4) . ?
C8 H6 0.99(5) . ?
C9 H7 0.91(4) . ?
C9 H8 0.97(3) . ?
C9 H9 1.01(3) . ?
C10 H10 0.95(4) . ?
C10 H11 0.83(4) . ?
C10 H12 0.95(5) . ?

loop_
_geom_hbond_atom_site_label_D
_geom_hbond_atom_site_label_H
_geom_hbond_atom_site_label_A
_geom_hbond_distance_DH
_geom_hbond_distance_HA
_geom_hbond_distance_DA
_geom_hbond_angle_DHA
_geom_hbond_site_symmetry_A
N1 H1 O1 1.11(4) 1.43(4) 2.487(2) 157(4) .

loop_
_geom_torsion_atom_site_label_1
_geom_torsion_atom_site_label_2
_geom_torsion_atom_site_label_3
_geom_torsion_atom_site_label_4
_geom_torsion
_geom_torsion_site_symmetry_1
_geom_torsion_site_symmetry_2
_geom_torsion_site_symmetry_3
_geom_torsion_site_symmetry_4
_geom_torsion_publ_flag
O1 C1 C2 C3 179.42(17) . . . . ?
C6 C1 C2 C3 -1.3(3) . . . . ?
O1 C1 C2 C7 -0.1(3) . . . . ?
C6 C1 C2 C7 179.21(17) . . . . ?
C1 C2 C3 C4 1.0(3) . . . . ?
C7 C2 C3 C4 -179.53(17) . . . . ?
C2 C3 C4 C5 -0.5(3) . . . . ?
C2 C3 C4 Cl1 -179.78(14) . . . . ?
C3 C4 C5 C6 0.3(3) . . . . ?
Cl1 C4 C5 C6 179.57(14) . . . . ?
C3 C4 C5 C8 179.83(19) . . . . ?
Cl1 C4 C5 C8 -0.9(3) . . . . ?
C4 C5 C6 C1 -0.6(3) . . . . ?
C8 C5 C6 C1 179.79(19) . . . . ?
O1 C1 C6 C5 -179.53(17) . . . . ?
C2 C1 C6 C5 1.2(3) . . . . ?
C10 N1 C7 C2 179.9(2) . . . . ?
C10 N1 C7 C9 -1.5(3) . . . . ?
C3 C2 C7 N1 -179.16(17) . . . . ?
C1 C2 C7 N1 0.3(3) . . . . ?
C3 C2 C7 C9 2.2(3) . . . . ?
C1 C2 C7 C9 -178.31(18) . . . . ?

loop_
_cod_related_entry_id
_cod_related_entry_database
_cod_related_entry_code
1 ChemSpider 30653702
